data_7033725
loop_
_publ_author_name
'Wang, Chao'
'Lin, Shuang-Yan'
'Wu, Jianfeng'
'Yuan, Sen-Wen'
'Tang, Jinkui'

_publ_section_title
;
 Employment of triketones to construct a dysprosium(iii) single-molecule
 magnet.
;
_journal_issue 10
_journal_name_full 'Dalton transactions (Cambridge, England : 2003)'
_journal_page_first 4648
_journal_page_last 4654
_journal_paper_doi 10.1039/c4dt03494e
_journal_volume 44
_journal_year 2015
_chemical_formula_sum 'C45 H22 F18 N4 O9 Yb2'
_chemical_formula_weight 1450.74
_chemical_name_systematic
;
 ?
;
_space_group_crystal_system monoclinic
_space_group_IT_number 14
_space_group_name_Hall '-P 2yn'
_space_group_name_H-M_alt 'P 1 21/n 1'
_symmetry_space_group_name_Hall '-P 2yn'
_symmetry_space_group_name_H-M 'P 1 21/n 1'
_atom_sites_solution_hydrogens geom
_audit_creation_method SHELXL-2013
_audit_update_record
;
2014-04-30 deposited with the CCDC.
2015-01-19 downloaded from the CCDC.
;
_cell_angle_alpha 90
_cell_angle_beta 92.2480(10)
_cell_angle_gamma 90
_cell_formula_units_Z 4
_cell_length_a 12.0714(6)
_cell_length_b 29.1600(14)
_cell_length_c 13.3336(7)
_cell_measurement_temperature 296(2)
_cell_volume 4689.8(4)
_computing_structure_refinement 'SHELXL-2013 (Sheldrick, 2013)'
_diffrn_ambient_temperature 296(2)
_diffrn_measured_fraction_theta_full 1.000
_diffrn_measured_fraction_theta_max 0.999
_diffrn_radiation_type MoK\a
_diffrn_radiation_wavelength 0.71073
_diffrn_reflns_av_R_equivalents 0.0375
_diffrn_reflns_av_unetI/netI 0.0393
_diffrn_reflns_Laue_measured_fraction_full 1.000
_diffrn_reflns_Laue_measured_fraction_max 0.999
_diffrn_reflns_limit_h_max 14
_diffrn_reflns_limit_h_min -13
_diffrn_reflns_limit_k_max 35
_diffrn_reflns_limit_k_min -30
_diffrn_reflns_limit_l_max 16
_diffrn_reflns_limit_l_min -13
_diffrn_reflns_number 29005
_diffrn_reflns_point_group_measured_fraction_full 1.000
_diffrn_reflns_point_group_measured_fraction_max 0.999
_diffrn_reflns_theta_full 25.242
_diffrn_reflns_theta_max 26.008
_diffrn_reflns_theta_min 1.680
_exptl_absorpt_coefficient_mu 4.096
_exptl_absorpt_correction_T_max 0.587
_exptl_absorpt_correction_T_min 0.445
_exptl_absorpt_correction_type multi-scan
_exptl_absorpt_process_details crystalclear
_exptl_crystal_density_diffrn 2.055
_exptl_crystal_F_000 2776
_exptl_crystal_size_max 0.200
_exptl_crystal_size_mid 0.170
_exptl_crystal_size_min 0.130
_refine_diff_density_max 0.669
_refine_diff_density_min -0.613
_refine_diff_density_rms 0.097
_refine_ls_extinction_method none
_refine_ls_goodness_of_fit_ref 1.024
_refine_ls_hydrogen_treatment constr
_refine_ls_matrix_type full
_refine_ls_number_parameters 785
_refine_ls_number_reflns 9214
_refine_ls_number_restraints 198
_refine_ls_restrained_S_all 1.068
_refine_ls_R_factor_all 0.0426
_refine_ls_R_factor_gt 0.0294
_refine_ls_shift/su_max 0.007
_refine_ls_shift/su_mean 0.000
_refine_ls_structure_factor_coef Fsqd
_refine_ls_weighting_details
;
 w=1/[\s^2^(Fo^2^)+(0.0259P)^2^+2.5900P]
 where P=(Fo^2^+2Fc^2^)/3
;
_refine_ls_weighting_scheme calc
_refine_ls_wR_factor_gt 0.0597
_refine_ls_wR_factor_ref 0.0649
_reflns_Friedel_coverage 0.000
_reflns_number_gt 7407
_reflns_number_total 9214
_reflns_threshold_expression 'I > 2\s(I)'
_cod_data_source_file c4dt03494e2.cif
_cod_data_source_block WC130709_0m
_cod_depositor_comments
;
The following automatic conversions were performed:

'_exptl_absorpt_correction_type' value 'multi_scan' changed to
'multi-scan' according to
/usr/data/users/saulius/crontab/automatic-downloads/rss-feeds/RSC/lib/dictionaries/cif_core.dic
dictionary named 'cif_core.dic' version 2.4.2 from 2011-04-26.

Automatic conversion script
Id: cif_fix_values 2935 2014-11-11 08:27:57Z andrius 

 Adding full bibliography for 7033723--7033725.cif.
;
_cod_database_code 7033725
_shelx_space_group_comment
;
The symmetry employed for this shelxl refinement is uniquely defined
by the following loop, which should always be used as a source of
symmetry information in preference to the above space-group names.
They are only intended as comments.
;
_shelx_estimated_absorpt_t_min 0.495
_shelx_estimated_absorpt_t_max 0.618
_shelxl_version_number 2013-2

loop_
_space_group_symop_operation_xyz
'x, y, z'
'-x+1/2, y+1/2, -z+1/2'
'-x, -y, -z'
'x-1/2, -y-1/2, z-1/2'

loop_
_atom_site_label
_atom_site_type_symbol
_atom_site_fract_x
_atom_site_fract_y
_atom_site_fract_z
_atom_site_U_iso_or_equiv
_atom_site_adp_type
_atom_site_occupancy
_atom_site_site_symmetry_order
_atom_site_calc_flag
_atom_site_refinement_flags_posn
_atom_site_refinement_flags_adp
_atom_site_refinement_flags_occupancy
_atom_site_disorder_assembly
_atom_site_disorder_group
C1 C 0.5818(5) 0.01594(19) 0.6787(4) 0.0769(19) Uani 1 1 d D . . . .
C2 C 0.5095(4) 0.05793(17) 0.6873(4) 0.0498(12) Uani 1 1 d . . . . .
C3 C 0.5034(4) 0.08607(17) 0.6059(4) 0.0515(13) Uani 1 1 d . . . . .
H3 H 0.5436 0.0779 0.5506 0.062 Uiso 1 1 calc R U . . .
C4 C 0.4394(4) 0.12730(15) 0.5994(3) 0.0412(11) Uani 1 1 d . . . . .
C5 C 0.4624(4) 0.15796(16) 0.5209(3) 0.0482(12) Uani 1 1 d . . . . .
H5 H 0.5082 0.1481 0.4708 0.058 Uiso 1 1 calc R U . . .
C6 C 0.4208(4) 0.20125(16) 0.5152(3) 0.0438(11) Uani 1 1 d . . . . .
C7 C 0.4586(5) 0.2333(2) 0.4328(5) 0.0678(16) Uani 1 1 d . . . . .
C8 C 0.2665(4) 0.32640(16) 0.8032(4) 0.0609(15) Uani 1 1 d D . . . .
C9 C 0.2567(4) 0.27375(14) 0.8018(4) 0.0442(11) Uani 1 1 d . . . . .
C10 C 0.2844(4) 0.25038(16) 0.8863(4) 0.0484(12) Uani 1 1 d . . . . .
H10 H 0.3032 0.2675 0.9433 0.058 Uiso 1 1 calc R U . . .
C11 C 0.2874(4) 0.20189(14) 0.8957(3) 0.0383(10) Uani 1 1 d . . . . .
C12 C 0.3125(4) 0.18348(15) 0.9943(3) 0.0445(11) Uani 1 1 d . . . . .
H12 H 0.2965 0.2015 1.0495 0.053 Uiso 1 1 calc R U . . .
C13 C 0.3576(4) 0.14186(15) 1.0114(3) 0.0409(11) Uani 1 1 d . . . . .
C14 C 0.3884(5) 0.12844(18) 1.1195(4) 0.0549(13) Uani 1 1 d . . . . .
C15 C -0.1646(4) 0.1820(2) 0.6704(4) 0.0601(14) Uani 1 1 d . . . . .
C16 C -0.0470(4) 0.16375(17) 0.6664(3) 0.0446(11) Uani 1 1 d . . . . .
C17 C -0.0354(4) 0.11709(16) 0.6529(4) 0.0482(12) Uani 1 1 d . . . . .
H17 H -0.0975 0.1003 0.6315 0.058 Uiso 1 1 calc R U . . .
C18 C 0.0650(4) 0.09356(15) 0.6698(3) 0.0412(11) Uani 1 1 d . . . . .
C19 C 0.0688(4) 0.04547(15) 0.6550(3) 0.0464(12) Uani 1 1 d . . . . .
H19 H 0.0033 0.0303 0.6371 0.056 Uiso 1 1 calc R U . . .
C20 C 0.1641(4) 0.02041(15) 0.6658(3) 0.0447(11) Uani 1 1 d . . . . .
C21 C 0.1625(4) -0.02974(16) 0.6316(4) 0.0651(15) Uani 1 1 d D . . . .
C22 C 0.2050(4) 0.10559(16) 0.4753(4) 0.0460(12) Uani 1 1 d . . . . .
H22 H 0.2317 0.0889 0.5306 0.055 Uiso 1 1 calc R U . . .
C23 C 0.1928(5) 0.08288(19) 0.3830(4) 0.0597(14) Uani 1 1 d . . . . .
H23 H 0.2100 0.0519 0.3774 0.072 Uiso 1 1 calc R U . . .
C24 C 0.1554(5) 0.1070(2) 0.3029(4) 0.0688(17) Uani 1 1 d . . . . .
H24 H 0.1466 0.0924 0.2411 0.083 Uiso 1 1 calc R U . . .
C25 C 0.1295(4) 0.1535(2) 0.3107(4) 0.0560(13) Uani 1 1 d . . . . .
C26 C 0.1431(4) 0.17365(16) 0.4072(3) 0.0431(11) Uani 1 1 d . . . . .
C27 C 0.0938(5) 0.1823(2) 0.2283(4) 0.0759(19) Uani 1 1 d . . . . .
H27 H 0.0846 0.1694 0.1648 0.091 Uiso 1 1 calc R U . . .
C28 C 0.0735(5) 0.2263(2) 0.2393(4) 0.0762(18) Uani 1 1 d . . . . .
H28 H 0.0498 0.2436 0.1838 0.091 Uiso 1 1 calc R U . . .
C29 C 0.0871(4) 0.24792(19) 0.3346(4) 0.0538(13) Uani 1 1 d . . . . .
C30 C 0.1197(4) 0.22156(16) 0.4196(3) 0.0437(11) Uani 1 1 d . . . . .
C31 C 0.0725(4) 0.2949(2) 0.3493(4) 0.0652(16) Uani 1 1 d . . . . .
H31 H 0.0518 0.3136 0.2954 0.078 Uiso 1 1 calc R U . . .
C32 C 0.0882(5) 0.31308(19) 0.4420(4) 0.0671(16) Uani 1 1 d . . . . .
H32 H 0.0794 0.3444 0.4523 0.080 Uiso 1 1 calc R U . . .
C33 C 0.1176(4) 0.28444(17) 0.5215(4) 0.0567(14) Uani 1 1 d . . . . .
H33 H 0.1271 0.2975 0.5850 0.068 Uiso 1 1 calc R U . . .
C34 C 0.0582(4) 0.12429(15) 0.9107(3) 0.0416(11) Uani 1 1 d . . . . .
H34 H 0.0614 0.1472 0.8624 0.050 Uiso 1 1 calc R U . . .
C35 C -0.0268(4) 0.12604(17) 0.9774(4) 0.0507(12) Uani 1 1 d . . . . .
H35 H -0.0788 0.1496 0.9732 0.061 Uiso 1 1 calc R U . . .
C36 C -0.0337(4) 0.09321(17) 1.0488(4) 0.0502(12) Uani 1 1 d . . . . .
H36 H -0.0905 0.0939 1.0940 0.060 Uiso 1 1 calc R U . . .
C37 C 0.0461(4) 0.05813(16) 1.0539(3) 0.0425(11) Uani 1 1 d . . . . .
C38 C 0.1287(4) 0.05845(14) 0.9830(3) 0.0367(10) Uani 1 1 d . . . . .
C39 C 0.2110(4) 0.02296(14) 0.9846(3) 0.0396(10) Uani 1 1 d . . . . .
C40 C 0.0447(4) 0.02178(17) 1.1262(3) 0.0528(13) Uani 1 1 d . . . . .
H40 H -0.0110 0.0209 1.1724 0.063 Uiso 1 1 calc R U . . .
C41 C 0.1225(5) -0.01100(17) 1.1282(4) 0.0530(13) Uani 1 1 d . . . . .
H41 H 0.1209 -0.0338 1.1769 0.064 Uiso 1 1 calc R U . . .
C42 C 0.2076(4) -0.01160(15) 1.0574(3) 0.0442(11) Uani 1 1 d . . . . .
C43 C 0.2910(5) -0.04495(17) 1.0580(4) 0.0624(15) Uani 1 1 d . . . . .
H43 H 0.2928 -0.0680 1.1062 0.075 Uiso 1 1 calc R U . . .
C44 C 0.3694(5) -0.04349(19) 0.9877(5) 0.0726(17) Uani 1 1 d . . . . .
H44 H 0.4248 -0.0656 0.9870 0.087 Uiso 1 1 calc R U . . .
C45 C 0.3659(4) -0.00860(15) 0.9170(4) 0.0589(14) Uani 1 1 d . . . . .
H45 H 0.4203 -0.0080 0.8695 0.071 Uiso 1 1 calc R U . . .
F1 F 0.5755(10) -0.0052(4) 0.5943(6) 0.092(4) Uani 0.588(10) 1 d D U P A 1
F2 F 0.5817(9) -0.0116(3) 0.7537(6) 0.103(4) Uani 0.588(10) 1 d D U P A 1
F3 F 0.6935(5) 0.0319(3) 0.6851(8) 0.109(3) Uani 0.588(10) 1 d D U P A 1
F4 F 0.5306(4) 0.26392(13) 0.4708(3) 0.1122(15) Uani 1 1 d . U . . .
F5 F 0.5096(3) 0.21233(12) 0.3604(3) 0.0925(12) Uani 1 1 d . U . . .
F6 F 0.3778(4) 0.25731(16) 0.3943(3) 0.1329(19) Uani 1 1 d . U . . .
F7 F 0.3003(10) 0.3408(3) 0.7137(5) 0.101(4) Uani 0.588(10) 1 d D U P A 1
F8 F 0.1771(6) 0.3475(3) 0.8213(12) 0.121(4) Uani 0.588(10) 1 d D U P A 1
F9 F 0.3475(8) 0.3408(2) 0.8663(7) 0.091(3) Uani 0.588(10) 1 d D U P A 1
F10 F 0.3603(3) 0.15872(12) 1.1871(2) 0.0861(11) Uani 1 1 d . U . . .
F11 F 0.4971(3) 0.12246(14) 1.1319(2) 0.0907(11) Uani 1 1 d . U . . .
F12 F 0.3423(4) 0.08913(12) 1.1429(3) 0.0983(13) Uani 1 1 d . U . . .
F13 F -0.1721(3) 0.22621(13) 0.6607(3) 0.1121(15) Uani 1 1 d . U . . .
F14 F -0.2311(3) 0.16428(17) 0.6014(4) 0.1330(18) Uani 1 1 d . U . . .
F15 F -0.2066(3) 0.17272(15) 0.7571(3) 0.1065(14) Uani 1 1 d . U . . .
F16 F 0.2456(8) -0.0410(4) 0.5755(9) 0.106(4) Uani 0.588(10) 1 d D U P A 1
F17 F 0.0701(7) -0.0431(5) 0.5835(9) 0.106(4) Uani 0.588(10) 1 d D U P A 1
F18 F 0.1731(10) -0.0563(3) 0.7129(6) 0.101(3) Uani 0.588(10) 1 d D U P A 1
F1' F 0.5088(9) -0.0221(3) 0.6882(13) 0.118(5) Uani 0.412(10) 1 d D U P A 2
F2' F 0.6575(12) 0.0078(5) 0.7432(10) 0.124(7) Uani 0.412(10) 1 d D U P A 2
F3' F 0.6177(14) 0.0081(6) 0.5875(7) 0.094(6) Uani 0.412(10) 1 d D U P A 2
F7' F 0.1785(9) 0.3444(4) 0.7545(10) 0.078(4) Uani 0.412(10) 1 d D U P A 2
F8' F 0.2612(17) 0.3435(3) 0.8956(5) 0.108(5) Uani 0.412(10) 1 d D U P A 2
F9' F 0.3529(9) 0.3409(5) 0.7605(15) 0.123(6) Uani 0.412(10) 1 d D U P A 2
F16' F 0.1940(14) -0.0303(5) 0.5372(8) 0.103(5) Uani 0.412(10) 1 d D U P A 2
F17' F 0.0626(8) -0.0477(6) 0.6312(12) 0.091(5) Uani 0.412(10) 1 d D U P A 2
F18' F 0.2294(13) -0.0563(5) 0.6844(12) 0.119(6) Uani 0.412(10) 1 d D U P A 2
N1 N 0.1332(3) 0.23944(13) 0.5129(3) 0.0466(10) Uani 1 1 d . . . . .
N2 N 0.1810(3) 0.14917(12) 0.4882(3) 0.0388(9) Uani 1 1 d . . . . .
N3 N 0.1350(3) 0.09209(11) 0.9117(3) 0.0371(8) Uani 1 1 d . . . . .
N4 N 0.2887(3) 0.02414(12) 0.9135(3) 0.0429(9) Uani 1 1 d . . . . .
O1 O 0.4656(3) 0.06273(11) 0.7717(2) 0.0479(8) Uani 1 1 d . . . . .
O2 O 0.3642(2) 0.13586(9) 0.6639(2) 0.0368(7) Uani 1 1 d . . . . .
O3 O 0.3533(3) 0.22049(10) 0.5728(2) 0.0481(8) Uani 1 1 d . . . . .
O4 O 0.2210(3) 0.25787(10) 0.7190(2) 0.0527(9) Uani 1 1 d . . . . .
O5 O 0.2711(2) 0.17468(9) 0.8188(2) 0.0363(7) Uani 1 1 d . . . . .
O6 O 0.3834(2) 0.11124(9) 0.9478(2) 0.0403(7) Uani 1 1 d . . . . .
O7 O 0.0285(3) 0.19297(10) 0.6813(2) 0.0468(8) Uani 1 1 d . . . . .
O8 O 0.1540(2) 0.11595(9) 0.6978(2) 0.0352(7) Uani 1 1 d . . . . .
O9 O 0.2582(3) 0.03351(10) 0.6989(2) 0.0491(8) Uani 1 1 d . . . . .
Yb1 Yb 0.30117(2) 0.09290(2) 0.80210(2) 0.03349(6) Uani 1 1 d . . . . .
Yb2 Yb 0.21255(2) 0.18938(2) 0.65013(2) 0.03419(6) Uani 1 1 d . . . . .

loop_
_atom_site_aniso_label
_atom_site_aniso_U_11
_atom_site_aniso_U_22
_atom_site_aniso_U_33
_atom_site_aniso_U_23
_atom_site_aniso_U_13
_atom_site_aniso_U_12
C1 0.083(5) 0.075(4) 0.074(5) 0.014(4) 0.025(4) 0.034(4)
C2 0.046(3) 0.053(3) 0.051(3) 0.000(2) 0.008(2) 0.016(2)
C3 0.056(3) 0.054(3) 0.046(3) 0.002(2) 0.020(2) 0.017(2)
C4 0.042(3) 0.039(3) 0.043(3) -0.005(2) 0.011(2) 0.004(2)
C5 0.052(3) 0.050(3) 0.045(3) 0.008(2) 0.021(2) 0.008(2)
C6 0.042(3) 0.046(3) 0.044(3) 0.008(2) 0.006(2) -0.004(2)
C7 0.062(4) 0.071(4) 0.072(4) 0.016(3) 0.023(3) 0.004(3)
C8 0.088(5) 0.031(3) 0.063(4) -0.003(3) 0.006(3) -0.003(3)
C9 0.054(3) 0.027(2) 0.053(3) -0.007(2) 0.011(2) 0.006(2)
C10 0.060(3) 0.040(3) 0.045(3) -0.014(2) -0.003(2) 0.004(2)
C11 0.040(3) 0.038(2) 0.037(2) -0.005(2) 0.008(2) 0.0046(19)
C12 0.053(3) 0.045(3) 0.036(3) -0.006(2) 0.006(2) 0.005(2)
C13 0.042(3) 0.045(3) 0.035(3) -0.003(2) 0.004(2) -0.009(2)
C14 0.072(4) 0.053(3) 0.040(3) 0.001(2) -0.003(3) 0.000(3)
C15 0.047(3) 0.074(4) 0.060(4) 0.010(3) 0.004(3) 0.010(3)
C16 0.042(3) 0.061(3) 0.031(2) 0.008(2) 0.006(2) 0.005(2)
C17 0.040(3) 0.048(3) 0.056(3) 0.001(2) 0.001(2) -0.002(2)
C18 0.050(3) 0.042(3) 0.032(2) 0.005(2) 0.006(2) -0.005(2)
C19 0.051(3) 0.042(3) 0.047(3) -0.004(2) 0.005(2) -0.010(2)
C20 0.062(3) 0.034(3) 0.039(3) 0.000(2) 0.006(2) -0.007(2)
C21 0.081(5) 0.037(3) 0.078(4) -0.012(3) 0.008(4) -0.004(3)
C22 0.047(3) 0.049(3) 0.043(3) -0.003(2) 0.011(2) -0.006(2)
C23 0.068(4) 0.057(3) 0.056(3) -0.020(3) 0.014(3) -0.008(3)
C24 0.075(4) 0.087(5) 0.044(3) -0.025(3) 0.004(3) -0.017(3)
C25 0.050(3) 0.075(4) 0.043(3) -0.004(3) -0.002(2) -0.013(3)
C26 0.035(3) 0.058(3) 0.037(3) 0.002(2) 0.006(2) -0.007(2)
C27 0.086(5) 0.107(5) 0.034(3) 0.001(3) -0.015(3) -0.014(4)
C28 0.084(5) 0.103(5) 0.041(3) 0.020(3) -0.012(3) 0.000(4)
C29 0.043(3) 0.076(4) 0.043(3) 0.019(3) 0.003(2) 0.004(3)
C30 0.030(2) 0.057(3) 0.043(3) 0.012(2) 0.003(2) 0.001(2)
C31 0.056(4) 0.080(4) 0.060(4) 0.036(3) 0.012(3) 0.019(3)
C32 0.072(4) 0.061(4) 0.070(4) 0.025(3) 0.018(3) 0.029(3)
C33 0.064(4) 0.046(3) 0.060(3) 0.009(3) 0.009(3) 0.022(3)
C34 0.046(3) 0.043(3) 0.037(2) 0.000(2) 0.006(2) 0.002(2)
C35 0.051(3) 0.047(3) 0.054(3) -0.003(2) 0.006(2) 0.011(2)
C36 0.047(3) 0.059(3) 0.045(3) -0.012(3) 0.016(2) -0.003(2)
C37 0.048(3) 0.048(3) 0.032(2) -0.006(2) 0.005(2) -0.014(2)
C38 0.042(3) 0.038(2) 0.030(2) -0.0020(19) -0.0037(19) -0.0082(19)
C39 0.047(3) 0.032(2) 0.039(3) -0.002(2) 0.001(2) -0.0069(19)
C40 0.064(4) 0.058(3) 0.038(3) -0.001(2) 0.014(2) -0.016(3)
C41 0.074(4) 0.043(3) 0.043(3) 0.009(2) 0.007(3) -0.013(3)
C42 0.054(3) 0.033(2) 0.046(3) 0.004(2) 0.000(2) -0.008(2)
C43 0.082(4) 0.042(3) 0.063(4) 0.017(3) 0.005(3) 0.002(3)
C44 0.081(4) 0.055(4) 0.082(4) 0.020(3) 0.012(3) 0.021(3)
C45 0.068(4) 0.035(3) 0.076(4) 0.013(3) 0.025(3) 0.015(2)
F1 0.124(9) 0.072(6) 0.078(6) -0.034(5) -0.004(5) 0.047(5)
F2 0.128(8) 0.083(6) 0.099(6) 0.045(5) 0.041(6) 0.073(6)
F3 0.083(5) 0.122(6) 0.123(7) 0.024(5) 0.000(5) 0.061(4)
F4 0.133(4) 0.081(3) 0.125(3) 0.012(2) 0.040(3) -0.048(3)
F5 0.127(3) 0.082(2) 0.072(2) 0.016(2) 0.049(2) -0.004(2)
F6 0.105(3) 0.170(4) 0.127(3) 0.104(3) 0.041(3) 0.047(3)
F7 0.159(10) 0.053(4) 0.092(5) 0.020(4) 0.004(6) -0.036(6)
F8 0.091(6) 0.045(4) 0.231(13) -0.024(8) 0.053(7) 0.010(4)
F9 0.111(6) 0.043(4) 0.117(7) -0.005(4) -0.023(5) -0.026(4)
F10 0.138(3) 0.086(2) 0.0342(17) -0.0094(17) 0.0008(18) 0.023(2)
F11 0.078(3) 0.138(3) 0.054(2) 0.006(2) -0.0169(18) 0.024(2)
F12 0.158(4) 0.077(2) 0.059(2) 0.0246(18) -0.001(2) -0.029(2)
F13 0.078(3) 0.086(3) 0.173(4) 0.038(3) 0.018(3) 0.038(2)
F14 0.066(3) 0.185(5) 0.144(4) -0.059(3) -0.042(3) 0.043(3)
F15 0.085(3) 0.138(3) 0.101(3) 0.029(3) 0.052(2) 0.036(2)
F16 0.123(7) 0.060(6) 0.140(8) -0.044(6) 0.064(7) -0.002(5)
F17 0.120(8) 0.065(6) 0.130(9) -0.037(7) -0.030(6) -0.008(5)
F18 0.153(9) 0.033(4) 0.119(6) 0.013(4) 0.039(6) 0.018(5)
F1' 0.126(10) 0.066(6) 0.165(12) 0.001(7) 0.029(9) 0.048(6)
F2' 0.143(12) 0.124(12) 0.100(10) -0.025(8) -0.065(9) 0.095(10)
F3' 0.107(10) 0.093(10) 0.085(9) 0.031(7) 0.051(7) 0.053(7)
F7' 0.099(9) 0.032(5) 0.100(8) -0.002(5) -0.024(6) 0.026(4)
F8' 0.213(15) 0.042(5) 0.068(6) -0.021(4) -0.016(8) 0.009(8)
F9' 0.087(8) 0.067(7) 0.218(16) 0.008(11) 0.042(10) -0.033(6)
F16' 0.145(12) 0.063(7) 0.104(8) -0.040(6) 0.051(8) 0.006(8)
F17' 0.091(9) 0.062(7) 0.122(11) -0.031(8) 0.039(7) -0.042(6)
F18' 0.132(11) 0.058(7) 0.164(14) -0.023(9) -0.037(10) 0.033(8)
N1 0.052(3) 0.046(2) 0.042(2) 0.0082(18) 0.0100(19) 0.0096(18)
N2 0.039(2) 0.043(2) 0.034(2) -0.0036(17) 0.0084(16) -0.0033(16)
N3 0.041(2) 0.034(2) 0.036(2) 0.0002(16) 0.0022(16) 0.0016(16)
N4 0.051(2) 0.033(2) 0.045(2) 0.0038(17) 0.0070(18) 0.0009(17)
O1 0.047(2) 0.053(2) 0.0436(19) 0.0053(16) 0.0072(15) 0.0166(15)
O2 0.0402(18) 0.0340(16) 0.0366(16) 0.0013(13) 0.0083(13) 0.0042(13)
O3 0.049(2) 0.0384(18) 0.057(2) 0.0047(16) 0.0142(16) 0.0000(15)
O4 0.088(3) 0.0286(17) 0.042(2) -0.0021(14) 0.0074(18) 0.0063(16)
O5 0.0444(18) 0.0331(16) 0.0316(16) -0.0019(13) 0.0046(13) 0.0011(13)
O6 0.0497(19) 0.0347(17) 0.0365(17) -0.0031(14) -0.0004(14) 0.0035(13)
O7 0.049(2) 0.0394(18) 0.054(2) 0.0045(15) 0.0144(16) 0.0062(15)
O8 0.0366(17) 0.0326(16) 0.0363(16) 0.0001(13) 0.0019(13) -0.0030(13)
O9 0.059(2) 0.0392(18) 0.049(2) -0.0063(15) -0.0014(16) 0.0075(16)
Yb1 0.03896(11) 0.02934(10) 0.03240(11) 0.00040(8) 0.00434(8) 0.00311(8)
Yb2 0.04260(12) 0.02878(10) 0.03162(11) 0.00074(8) 0.00696(8) 0.00347(8)

loop_
_atom_type_symbol
_atom_type_description
_atom_type_scat_dispersion_real
_atom_type_scat_dispersion_imag
_atom_type_scat_source
C C 0.0033 0.0016 'International Tables Vol C Tables 4.2.6.8 and 6.1.1.4'
H H 0.0000 0.0000 'International Tables Vol C Tables 4.2.6.8 and 6.1.1.4'
N N 0.0061 0.0033 'International Tables Vol C Tables 4.2.6.8 and 6.1.1.4'
O O 0.0106 0.0060 'International Tables Vol C Tables 4.2.6.8 and 6.1.1.4'
F F 0.0171 0.0103 'International Tables Vol C Tables 4.2.6.8 and 6.1.1.4'
Yb Yb -0.3850 5.5486 'International Tables Vol C Tables 4.2.6.8 and 6.1.1.4'

loop_
_geom_angle_atom_site_label_1
_geom_angle_atom_site_label_2
_geom_angle_atom_site_label_3
_geom_angle
F2 C1 F1 112.4(7)
F2' C1 F3' 110.0(8)
F2 C1 F3 100.8(6)
F1 C1 F3 103.5(6)
F2' C1 F1' 103.2(7)
F3' C1 F1' 99.9(7)
F2' C1 C2 120.6(7)
F2 C1 C2 115.5(5)
F1 C1 C2 116.2(7)
F3' C1 C2 114.8(9)
F3 C1 C2 106.3(5)
F1' C1 C2 105.3(6)
O1 C2 C3 129.0(4)
O1 C2 C1 114.8(4)
C3 C2 C1 116.2(4)
C2 C3 C4 124.6(4)
O2 C4 C5 122.2(4)
O2 C4 C3 120.8(4)
C5 C4 C3 117.1(4)
C6 C5 C4 123.1(4)
O3 C6 C5 128.3(4)
O3 C6 C7 112.5(4)
C5 C6 C7 119.2(5)
F6 C7 F5 109.2(5)
F6 C7 F4 104.9(6)
F5 C7 F4 105.9(5)
F6 C7 C6 112.0(5)
F5 C7 C6 114.0(5)
F4 C7 C6 110.2(5)
F9' C8 F7' 107.5(7)
F8 C8 F9 109.5(6)
F9' C8 F8' 111.0(7)
F7' C8 F8' 103.7(6)
F8 C8 F7 107.8(6)
F9 C8 F7 102.8(5)
F8 C8 C9 114.8(6)
F9' C8 C9 112.8(7)
F7' C8 C9 109.1(6)
F9 C8 C9 112.1(5)
F8' C8 C9 112.2(6)
F7 C8 C9 109.1(5)
O4 C9 C10 127.8(4)
O4 C9 C8 113.7(4)
C10 C9 C8 118.5(4)
C9 C10 C11 125.6(4)
O5 C11 C10 122.2(4)
O5 C11 C12 120.7(4)
C10 C11 C12 117.1(4)
C13 C12 C11 124.0(4)
O6 C13 C12 128.7(4)
O6 C13 C14 113.0(4)
C12 C13 C14 118.3(4)
F10 C14 F12 107.4(5)
F10 C14 F11 106.4(4)
F12 C14 F11 106.3(5)
F10 C14 C13 114.6(4)
F12 C14 C13 111.0(4)
F11 C14 C13 110.8(4)
F13 C15 F14 106.5(5)
F13 C15 F15 105.3(5)
F14 C15 F15 107.0(5)
F13 C15 C16 113.9(5)
F14 C15 C16 112.8(5)
F15 C15 C16 110.8(4)
O7 C16 C17 127.7(4)
O7 C16 C15 115.5(5)
C17 C16 C15 116.7(5)
C16 C17 C18 123.5(4)
O8 C18 C17 120.0(4)
O8 C18 C19 120.4(4)
C17 C18 C19 119.6(4)
C20 C19 C18 123.1(4)
O9 C20 C19 128.2(4)
O9 C20 C21 113.2(4)
C19 C20 C21 118.6(4)
F18' C21 F17' 108.3(8)
F16 C21 F17 107.3(7)
F18' C21 F16' 108.1(7)
F17' C21 F16' 106.7(8)
F16 C21 F18 105.4(6)
F17 C21 F18 106.0(7)
F18' C21 C20 113.9(8)
F17' C21 C20 112.5(9)
F16 C21 C20 114.0(6)
F17 C21 C20 115.2(7)
F16' C21 C20 107.0(7)
F18 C21 C20 108.2(6)
N2 C22 C23 123.7(5)
C24 C23 C22 118.2(5)
C23 C24 C25 121.3(5)
C24 C25 C26 116.8(5)
C24 C25 C27 124.9(5)
C26 C25 C27 118.3(5)
N2 C26 C25 121.8(5)
N2 C26 C30 118.8(4)
C25 C26 C30 119.3(4)
C28 C27 C25 122.4(5)
C27 C28 C29 121.1(5)
C31 C29 C30 117.0(5)
C31 C29 C28 123.3(5)
C30 C29 C28 119.6(5)
N1 C30 C29 123.2(5)
N1 C30 C26 117.6(4)
C29 C30 C26 119.2(5)
C32 C31 C29 120.0(5)
C31 C32 C33 119.1(5)
N1 C33 C32 124.1(5)
N3 C34 C35 123.9(4)
C36 C35 C34 119.5(5)
C35 C36 C37 119.2(4)
C38 C37 C36 117.9(4)
C38 C37 C40 119.1(5)
C36 C37 C40 123.0(4)
N3 C38 C37 122.2(4)
N3 C38 C39 118.0(4)
C37 C38 C39 119.8(4)
N4 C39 C42 122.7(4)
N4 C39 C38 117.9(4)
C42 C39 C38 119.3(4)
C41 C40 C37 120.9(5)
C40 C41 C42 121.3(4)
C43 C42 C39 117.6(5)
C43 C42 C41 122.9(5)
C39 C42 C41 119.5(4)
C44 C43 C42 119.7(5)
C43 C44 C45 119.2(5)
N4 C45 C44 123.5(5)
C33 N1 C30 116.6(4)
C33 N1 Yb2 124.3(3)
C30 N1 Yb2 118.5(3)
C22 N2 C26 118.2(4)
C22 N2 Yb2 123.0(3)
C26 N2 Yb2 118.7(3)
C34 N3 C38 117.3(4)
C34 N3 Yb1 124.1(3)
C38 N3 Yb1 118.3(3)
C45 N4 C39 117.2(4)
C45 N4 Yb1 122.4(3)
C39 N4 Yb1 119.5(3)
C2 O1 Yb1 127.7(3)
C4 O2 Yb1 131.7(3)
C4 O2 Yb2 128.5(3)
Yb1 O2 Yb2 97.79(10)
C6 O3 Yb2 128.4(3)
C9 O4 Yb2 135.2(3)
C11 O5 Yb2 131.7(3)
C11 O5 Yb1 130.7(3)
Yb2 O5 Yb1 97.54(10)
C13 O6 Yb1 129.7(3)
C16 O7 Yb2 130.2(3)
C18 O8 Yb1 129.3(3)
C18 O8 Yb2 129.4(3)
Yb1 O8 Yb2 101.27(10)
C20 O9 Yb1 128.8(3)
O6 Yb1 O1 83.25(11)
O6 Yb1 O9 143.56(10)
O1 Yb1 O9 76.75(12)
O6 Yb1 O8 139.96(10)
O1 Yb1 O8 132.52(10)
O9 Yb1 O8 72.78(10)
O6 Yb1 O2 114.02(10)
O1 Yb1 O2 75.66(10)
O9 Yb1 O2 90.26(11)
O8 Yb1 O2 69.04(10)
O6 Yb1 O5 75.24(10)
O1 Yb1 O5 122.96(11)
O9 Yb1 O5 141.11(10)
O8 Yb1 O5 69.82(9)
O2 Yb1 O5 66.80(9)
O6 Yb1 N4 73.02(11)
O1 Yb1 N4 82.28(12)
O9 Yb1 N4 74.33(12)
O8 Yb1 N4 121.81(11)
O2 Yb1 N4 155.55(11)
O5 Yb1 N4 136.15(11)
O6 Yb1 N3 80.41(11)
O1 Yb1 N3 146.73(11)
O9 Yb1 N3 100.18(12)
O8 Yb1 N3 75.06(10)
O2 Yb1 N3 137.57(10)
O5 Yb1 N3 80.28(10)
N4 Yb1 N3 65.30(12)
O4 Yb2 O3 78.40(12)
O4 Yb2 O7 84.92(12)
O3 Yb2 O7 146.82(11)
O4 Yb2 O8 136.39(11)
O3 Yb2 O8 137.98(10)
O7 Yb2 O8 71.75(10)
O4 Yb2 O5 76.17(11)
O3 Yb2 O5 108.05(11)
O7 Yb2 O5 95.28(11)
O8 Yb2 O5 70.14(9)
O4 Yb2 O2 122.31(11)
O3 Yb2 O2 72.92(10)
O7 Yb2 O2 139.45(10)
O8 Yb2 O2 67.93(10)
O5 Yb2 O2 67.19(9)
O4 Yb2 N2 142.95(12)
O3 Yb2 N2 83.25(11)
O7 Yb2 N2 93.62(12)
O8 Yb2 N2 76.49(11)
O5 Yb2 N2 140.59(11)
O2 Yb2 N2 81.38(11)
O4 Yb2 N1 77.62(12)
O3 Yb2 N1 72.50(12)
O7 Yb2 N1 76.04(12)
O8 Yb2 N1 128.23(12)
O5 Yb2 N1 153.01(11)
O2 Yb2 N1 134.61(11)
N2 Yb2 N1 66.20(12)

loop_
_geom_bond_atom_site_label_1
_geom_bond_atom_site_label_2
_geom_bond_distance
C1 F2' 1.252(7)
C1 F2 1.282(7)
C1 F1 1.283(7)
C1 F3' 1.326(8)
C1 F3 1.425(7)
C1 F1' 1.427(8)
C1 C2 1.511(7)
C2 O1 1.271(5)
C2 C3 1.360(6)
C3 C4 1.430(6)
C4 O2 1.299(5)
C4 C5 1.413(6)
C5 C6 1.360(6)
C6 O3 1.272(5)
C6 C7 1.526(7)
C7 F6 1.291(7)
C7 F5 1.314(6)
C7 F4 1.333(7)
C8 F8 1.274(7)
C8 F9' 1.279(8)
C8 F7' 1.331(7)
C8 F9 1.332(6)
C8 F8' 1.332(7)
C8 F7 1.344(7)
C8 C9 1.540(6)
C9 O4 1.258(5)
C9 C10 1.347(6)
C10 C11 1.420(6)
C11 O5 1.306(5)
C11 C12 1.441(6)
C12 C13 1.346(6)
C13 O6 1.278(5)
C13 C14 1.525(6)
C14 F10 1.316(6)
C14 F12 1.317(6)
C14 F11 1.328(6)
C15 F13 1.300(6)
C15 F14 1.303(6)
C15 F15 1.309(6)
C15 C16 1.519(7)
C16 O7 1.258(5)
C16 C17 1.380(6)
C17 C18 1.403(6)
C18 O8 1.300(5)
C18 C19 1.417(6)
C19 C20 1.366(6)
C20 O9 1.262(5)
C20 C21 1.532(6)
C21 F18' 1.304(8)
C21 F17' 1.315(8)
C21 F16 1.316(7)
C21 F17 1.324(7)
C21 F16' 1.329(8)
C21 F18 1.333(7)
C22 N2 1.316(5)
C22 C23 1.400(6)
C23 C24 1.341(8)
C24 C25 1.398(7)
C25 C26 1.417(6)
C25 C27 1.435(7)
C26 N2 1.358(6)
C26 C30 1.436(6)
C27 C28 1.316(8)
C28 C29 1.422(8)
C29 C31 1.395(7)
C29 C30 1.412(6)
C30 N1 1.353(6)
C31 C32 1.352(8)
C32 C33 1.385(7)
C33 N1 1.331(6)
C34 N3 1.319(5)
C34 C35 1.386(6)
C35 C36 1.355(7)
C36 C37 1.405(7)
C37 C38 1.401(6)
C37 C40 1.434(6)
C38 N3 1.370(5)
C38 C39 1.434(6)
C39 N4 1.360(6)
C39 C42 1.401(6)
C40 C41 1.340(7)
C41 C42 1.422(7)
C42 C43 1.400(7)
C43 C44 1.358(8)
C44 C45 1.387(7)
C45 N4 1.334(6)
N1 Yb2 2.502(4)
N2 Yb2 2.474(3)
N3 Yb1 2.528(4)
N4 Yb1 2.503(3)
O1 Yb1 2.222(3)
O2 Yb1 2.377(3)
O2 Yb2 2.407(3)
O3 Yb2 2.216(3)
O4 Yb2 2.199(3)
O5 Yb2 2.370(3)
O5 Yb1 2.423(3)
O6 Yb1 2.213(3)
O7 Yb2 2.278(3)
O8 Yb1 2.313(3)
O8 Yb2 2.350(3)
O9 Yb1 2.260(3)

loop_
_geom_hbond_atom_site_label_D
_geom_hbond_atom_site_label_H
_geom_hbond_atom_site_label_A
_geom_hbond_distance_DH
_geom_hbond_distance_HA
_geom_hbond_distance_DA
_geom_hbond_angle_DHA
_geom_hbond_site_symmetry_A
C45 H45 O1 0.93 2.51 3.116(6) 122.9 .
C45 H45 F2 0.93 2.54 3.461(9) 173.6 .
C44 H44 F11 0.93 2.50 3.262(7) 139.0 3_657
C33 H33 O4 0.93 2.38 2.972(6) 121.6 .
C22 H22 O8 0.93 2.58 3.068(5) 113.6 .
C12 H12 F13 0.93 2.60 3.443(6) 151.6 4_666
C45 H45 O1 0.93 2.51 3.116(6) 122.9 .
C45 H45 F2 0.93 2.54 3.461(9) 173.6 .
C44 H44 F11 0.93 2.50 3.262(7) 139.0 3_657
C33 H33 O4 0.93 2.38 2.972(6) 121.6 .
C22 H22 O8 0.93 2.58 3.068(5) 113.6 .
C12 H12 F13 0.93 2.60 3.443(6) 151.6 4_666
C45 H45 O1 0.93 2.51 3.116(6) 122.9 .
C45 H45 F2 0.93 2.54 3.461(9) 173.6 .
C44 H44 F11 0.93 2.50 3.262(7) 139.0 3_657
C33 H33 O4 0.93 2.38 2.972(6) 121.6 .
C22 H22 O8 0.93 2.58 3.068(5) 113.6 .
C12 H12 F13 0.93 2.60 3.443(6) 151.6 4_666
C45 H45 O1 0.93 2.51 3.116(6) 122.9 .
C45 H45 F2 0.93 2.54 3.461(9) 173.6 .
C44 H44 F11 0.93 2.50 3.262(7) 139.0 3_657
C33 H33 O4 0.93 2.38 2.972(6) 121.6 .
C22 H22 O8 0.93 2.58 3.068(5) 113.6 .
C12 H12 F13 0.93 2.60 3.443(6) 151.6 4_666
C12 H12 F13 0.93 2.60 3.443(6) 151.6 4_666
C22 H22 O8 0.93 2.58 3.068(5) 113.6 .
C33 H33 O4 0.93 2.38 2.972(6) 121.6 .
C44 H44 F11 0.93 2.50 3.262(7) 139.0 3_657
C45 H45 F2 0.93 2.54 3.461(9) 173.6 .
C45 H45 O1 0.93 2.51 3.116(6) 122.9 .
C12 H12 F13 0.93 2.60 3.443(6) 151.6 4_666
C22 H22 O8 0.93 2.58 3.068(5) 113.6 .
C33 H33 O4 0.93 2.38 2.972(6) 121.6 .
C44 H44 F11 0.93 2.50 3.262(7) 139.0 3_657
C45 H45 F2 0.93 2.54 3.461(9) 173.6 .
C45 H45 O1 0.93 2.51 3.116(6) 122.9 .
C12 H12 F13 0.93 2.60 3.443(6) 151.6 4_666
C22 H22 O8 0.93 2.58 3.068(5) 113.6 .
C33 H33 F7' 0.93 2.69 3.614(13) 170.6 .
C33 H33 O4 0.93 2.38 2.972(6) 121.6 .
C44 H44 F11 0.93 2.50 3.262(7) 139.0 3_657
C45 H45 F2 0.93 2.54 3.461(9) 173.6 .
C45 H45 O1 0.93 2.51 3.116(6) 122.9 .
C12 H12 F13 0.93 2.60 3.443(6) 151.6 4_666
C22 H22 O8 0.93 2.58 3.068(5) 113.6 .
C33 H33 O4 0.93 2.38 2.972(6) 121.6 .
C44 H44 F11 0.93 2.50 3.262(7) 139.0 3_657
C45 H45 F2 0.93 2.54 3.461(9) 173.6 .
C45 H45 O1 0.93 2.51 3.116(6) 122.9 .

loop_
_geom_torsion_atom_site_label_1
_geom_torsion_atom_site_label_2
_geom_torsion_atom_site_label_3
_geom_torsion_atom_site_label_4
_geom_torsion
F2' C1 C2 O1 -51.8(13)
F2 C1 C2 O1 6.1(9)
F1 C1 C2 O1 140.9(8)
F3' C1 C2 O1 172.9(9)
F3 C1 C2 O1 -104.6(6)
F1' C1 C2 O1 64.0(9)
F2' C1 C2 C3 125.9(12)
F2 C1 C2 C3 -176.2(8)
F1 C1 C2 C3 -41.4(10)
F3' C1 C2 C3 -9.4(11)
F3 C1 C2 C3 73.1(7)
F1' C1 C2 C3 -118.3(9)
O1 C2 C3 C4 -2.8(9)
C1 C2 C3 C4 179.9(5)
C2 C3 C4 O2 -14.4(8)
C2 C3 C4 C5 165.2(5)
O2 C4 C5 C6 10.2(8)
C3 C4 C5 C6 -169.3(5)
C4 C5 C6 O3 -3.5(8)
C4 C5 C6 C7 174.5(5)
O3 C6 C7 F6 -42.1(7)
C5 C6 C7 F6 139.5(6)
O3 C6 C7 F5 -166.8(5)
C5 C6 C7 F5 14.8(8)
O3 C6 C7 F4 74.3(6)
C5 C6 C7 F4 -104.1(6)
F8 C8 C9 O4 84.0(10)
F9' C8 C9 O4 -78.5(11)
F7' C8 C9 O4 40.9(9)
F9 C8 C9 O4 -150.3(7)
F8' C8 C9 O4 155.2(10)
F7 C8 C9 O4 -37.1(8)
F8 C8 C9 C10 -95.1(10)
F9' C8 C9 C10 102.4(11)
F7' C8 C9 C10 -138.2(8)
F9 C8 C9 C10 30.7(8)
F8' C8 C9 C10 -23.8(11)
F7 C8 C9 C10 143.9(7)
O4 C9 C10 C11 5.7(9)
C8 C9 C10 C11 -175.4(4)
C9 C10 C11 O5 5.5(8)
C9 C10 C11 C12 -176.2(5)
O5 C11 C12 C13 23.7(7)
C10 C11 C12 C13 -154.7(5)
C11 C12 C13 O6 -2.0(8)
C11 C12 C13 C14 175.0(4)
O6 C13 C14 F10 -178.3(4)
C12 C13 C14 F10 4.3(7)
O6 C13 C14 F12 -56.5(6)
C12 C13 C14 F12 126.0(5)
O6 C13 C14 F11 61.3(6)
C12 C13 C14 F11 -116.1(5)
F13 C15 C16 O7 18.2(7)
F14 C15 C16 O7 139.8(5)
F15 C15 C16 O7 -100.3(6)
F13 C15 C16 C17 -165.5(5)
F14 C15 C16 C17 -43.9(7)
F15 C15 C16 C17 76.0(6)
O7 C16 C17 C18 10.6(8)
C15 C16 C17 C18 -165.2(4)
C16 C17 C18 O8 -1.4(7)
C16 C17 C18 C19 179.3(4)
O8 C18 C19 C20 -2.1(7)
C17 C18 C19 C20 177.2(4)
C18 C19 C20 O9 7.7(8)
C18 C19 C20 C21 -170.2(4)
O9 C20 C21 F18' 33.8(11)
C19 C20 C21 F18' -148.0(10)
O9 C20 C21 F17' 157.5(9)
C19 C20 C21 F17' -24.4(10)
O9 C20 C21 F16 -46.1(9)
C19 C20 C21 F16 132.0(8)
O9 C20 C21 F17 -170.9(7)
C19 C20 C21 F17 7.3(9)
O9 C20 C21 F16' -85.6(9)
C19 C20 C21 F16' 92.5(9)
O9 C20 C21 F18 70.8(7)
C19 C20 C21 F18 -111.1(7)
N2 C22 C23 C24 0.7(8)
C22 C23 C24 C25 0.1(9)
C23 C24 C25 C26 -0.9(8)
C23 C24 C25 C27 177.2(6)
C24 C25 C26 N2 0.9(7)
C27 C25 C26 N2 -177.3(5)
C24 C25 C26 C30 179.0(4)
C27 C25 C26 C30 0.8(7)
C24 C25 C27 C28 -178.0(6)
C26 C25 C27 C28 0.0(9)
C25 C27 C28 C29 0.6(10)
C27 C28 C29 C31 176.5(6)
C27 C28 C29 C30 -2.0(9)
C31 C29 C30 N1 2.2(7)
C28 C29 C30 N1 -179.3(5)
C31 C29 C30 C26 -175.8(4)
C28 C29 C30 C26 2.8(7)
N2 C26 C30 N1 -2.1(6)
C25 C26 C30 N1 179.8(4)
N2 C26 C30 C29 176.0(4)
C25 C26 C30 C29 -2.2(6)
C30 C29 C31 C32 -0.7(8)
C28 C29 C31 C32 -179.2(5)
C29 C31 C32 C33 -0.8(9)
C31 C32 C33 N1 0.9(9)
N3 C34 C35 C36 0.1(8)
C34 C35 C36 C37 0.2(7)
C35 C36 C37 C38 -1.0(7)
C35 C36 C37 C40 -179.4(5)
C36 C37 C38 N3 1.5(6)
C40 C37 C38 N3 179.9(4)
C36 C37 C38 C39 -179.2(4)
C40 C37 C38 C39 -0.7(6)
N3 C38 C39 N4 -1.7(6)
C37 C38 C39 N4 179.0(4)
N3 C38 C39 C42 179.2(4)
C37 C38 C39 C42 -0.1(6)
C38 C37 C40 C41 1.6(7)
C36 C37 C40 C41 180.0(5)
C37 C40 C41 C42 -1.5(7)
N4 C39 C42 C43 2.5(7)
C38 C39 C42 C43 -178.4(4)
N4 C39 C42 C41 -178.8(4)
C38 C39 C42 C41 0.2(6)
C40 C41 C42 C43 179.2(5)
C40 C41 C42 C39 0.6(7)
C39 C42 C43 C44 -1.7(8)
C41 C42 C43 C44 179.7(5)
C42 C43 C44 C45 0.6(9)
C43 C44 C45 N4 -0.2(9)
C32 C33 N1 C30 0.5(8)
C32 C33 N1 Yb2 170.8(4)
C29 C30 N1 C33 -2.0(7)
C26 C30 N1 C33 176.0(4)
C29 C30 N1 Yb2 -172.9(3)
C26 C30 N1 Yb2 5.1(5)
C23 C22 N2 C26 -0.7(7)
C23 C22 N2 Yb2 -176.8(4)
C25 C26 N2 C22 -0.1(6)
C30 C26 N2 C22 -178.2(4)
C25 C26 N2 Yb2 176.1(3)
C30 C26 N2 Yb2 -2.0(5)
C35 C34 N3 C38 0.4(7)
C35 C34 N3 Yb1 -173.6(3)
C37 C38 N3 C34 -1.2(6)
C39 C38 N3 C34 179.5(4)
C37 C38 N3 Yb1 173.1(3)
C39 C38 N3 Yb1 -6.2(5)
C44 C45 N4 C39 0.9(8)
C44 C45 N4 Yb1 170.5(4)
C42 C39 N4 C45 -2.1(7)
C38 C39 N4 C45 178.8(4)
C42 C39 N4 Yb1 -172.0(3)
C38 C39 N4 Yb1 8.9(5)
C3 C2 O1 Yb1 35.8(8)
C1 C2 O1 Yb1 -146.8(4)
C5 C4 O2 Yb1 178.9(3)
C3 C4 O2 Yb1 -1.6(6)
C5 C4 O2 Yb2 18.7(6)
C3 C4 O2 Yb2 -161.8(3)
C5 C6 O3 Yb2 -35.1(7)
C7 C6 O3 Yb2 146.7(4)
C10 C9 O4 Yb2 -14.3(8)
C8 C9 O4 Yb2 166.7(3)
C10 C11 O5 Yb2 -8.3(6)
C12 C11 O5 Yb2 173.4(3)
C10 C11 O5 Yb1 168.0(3)
C12 C11 O5 Yb1 -10.3(6)
C12 C13 O6 Yb1 -34.6(7)
C14 C13 O6 Yb1 148.3(3)
C17 C16 O7 Yb2 19.7(7)
C15 C16 O7 Yb2 -164.5(3)
C17 C18 O8 Yb1 146.7(3)
C19 C18 O8 Yb1 -34.0(6)
C17 C18 O8 Yb2 -36.5(6)
C19 C18 O8 Yb2 142.8(3)
C19 C20 O9 Yb1 23.7(7)
C21 C20 O9 Yb1 -158.4(3)
